data_9017055
loop_
_publ_author_name
'Bosi, F.'
'Halenius, U.'
'Skogby, H.'

_publ_section_title
;
 Crystal chemistry of the ulvospinel-qandilite series.
 Note: sample T4
;
_journal_name_full 'American Mineralogist'
_journal_page_first 847
_journal_page_last 851
_journal_volume 99
_journal_year 2014
_chemical_compound_source Synthetic
_chemical_formula_sum 'Fe1.228 Mg0.79 O4 Ti0.98'
_chemical_name_mineral Ulvospinel
_space_group_IT_number 227
_space_group_name_Hall '-F 4vw 2vw 3'
_space_group_name_H-M_alt 'F d -3 m :2'
_symmetry_space_group_name_H-M 'F d -3 m :2'
_cell_angle_alpha 90
_cell_angle_beta 90
_cell_angle_gamma 90
_cell_length_a 8.5021
_cell_length_b 8.5021
_cell_length_c 8.5021
_cell_formula_units_Z 8
_cell_volume 614.580
_database_code_amcsd 0020136
_exptl_crystal_density_diffrn 4.295
_cod_data_source_file inputs/fixed/downloads/05/05776.cif
_cod_data_source_block 05776
_cod_original_sg_symbol_H-M 'F d -3 m'
_cod_original_formula_sum 'Mg.79 Fe1.228 Ti.98 O4'
_cod_database_code 9017055

loop_
_space_group_symop_operation_xyz
x,y,z
x,1/2+y,1/2+z
1/2+x,y,1/2+z
1/2+x,1/2+y,z
3/4+z,1/2-x,1/4+y
3/4+z,-x,3/4+y
1/4+z,1/2-x,3/4+y
1/4+z,-x,1/4+y
3/4-y,1/2+z,1/4-x
3/4-y,+z,3/4-x
1/4-y,1/2+z,3/4-x
1/4-y,+z,1/4-x
3/4+x,1/2-y,1/4+z
3/4+x,-y,3/4+z
1/4+x,1/2-y,3/4+z
1/4+x,-y,1/4+z
3/4-z,1/2+x,1/4-y
3/4-z,+x,3/4-y
1/4-z,1/2+x,3/4-y
1/4-z,+x,1/4-y
3/4+y,1/2-z,1/4+x
3/4+y,-z,3/4+x
1/4+y,1/2-z,3/4+x
1/4+y,-z,1/4+x
3/4-x,1/2+y,1/4-z
3/4-x,+y,3/4-z
1/4-x,1/2+y,3/4-z
1/4-x,+y,1/4-z
1/2+x,3/4-z,1/4-y
1/2+x,1/4-z,3/4-y
+x,3/4-z,3/4-y
+x,1/4-z,1/4-y
1/2-z,3/4+y,1/4+x
1/2-z,1/4+y,3/4+x
-z,3/4+y,3/4+x
-z,1/4+y,1/4+x
1/2+y,3/4-x,1/4-z
1/2+y,1/4-x,3/4-z
+y,3/4-x,3/4-z
+y,1/4-x,1/4-z
1/2-x,3/4+z,1/4+y
1/2-x,1/4+z,3/4+y
-x,3/4+z,3/4+y
-x,1/4+z,1/4+y
1/2+z,3/4-y,1/4-x
1/2+z,1/4-y,3/4-x
+z,3/4-y,3/4-x
+z,1/4-y,1/4-x
1/2-y,3/4+x,1/4+z
1/2-y,1/4+x,3/4+z
-y,3/4+x,3/4+z
-y,1/4+x,1/4+z
x,1/2+z,1/2+y
x,+z,+y
1/2+x,1/2+z,+y
1/2+x,+z,1/2+y
-z,1/2-y,1/2-x
-z,-y,-x
1/2-z,1/2-y,-x
1/2-z,-y,1/2-x
y,1/2+x,1/2+z
y,+x,+z
1/2+y,1/2+x,+z
1/2+y,+x,1/2+z
-x,1/2-z,1/2-y
-x,-z,-y
1/2-x,1/2-z,-y
1/2-x,-z,1/2-y
z,1/2+y,1/2+x
z,+y,+x
1/2+z,1/2+y,+x
1/2+z,+y,1/2+x
-y,1/2-x,1/2-z
-y,-x,-z
1/2-y,1/2-x,-z
1/2-y,-x,1/2-z
3/4+z,1/4+x,1/2-y
3/4+z,3/4+x,-y
1/4+z,1/4+x,-y
1/4+z,3/4+x,1/2-y
3/4-y,1/4-z,1/2+x
3/4-y,3/4-z,+x
1/4-y,1/4-z,+x
1/4-y,3/4-z,1/2+x
3/4+x,1/4+y,1/2-z
3/4+x,3/4+y,-z
1/4+x,1/4+y,-z
1/4+x,3/4+y,1/2-z
3/4-z,1/4-x,1/2+y
3/4-z,3/4-x,+y
1/4-z,1/4-x,+y
1/4-z,3/4-x,1/2+y
3/4+y,1/4+z,1/2-x
3/4+y,3/4+z,-x
1/4+y,1/4+z,-x
1/4+y,3/4+z,1/2-x
3/4-x,1/4-y,1/2+z
3/4-x,3/4-y,+z
1/4-x,1/4-y,+z
1/4-x,3/4-y,1/2+z
-z,3/4+x,3/4+y
-z,1/4+x,1/4+y
1/2-z,3/4+x,1/4+y
1/2-z,1/4+x,3/4+y
y,3/4-z,3/4-x
y,1/4-z,1/4-x
1/2+y,3/4-z,1/4-x
1/2+y,1/4-z,3/4-x
-x,3/4+y,3/4+z
-x,1/4+y,1/4+z
1/2-x,3/4+y,1/4+z
1/2-x,1/4+y,3/4+z
z,3/4-x,3/4-y
z,1/4-x,1/4-y
1/2+z,3/4-x,1/4-y
1/2+z,1/4-x,3/4-y
-y,3/4+z,3/4+x
-y,1/4+z,1/4+x
1/2-y,3/4+z,1/4+x
1/2-y,1/4+z,3/4+x
x,3/4-y,3/4-z
x,1/4-y,1/4-z
1/2+x,3/4-y,1/4-z
1/2+x,1/4-y,3/4-z
1/4-x,1/2+z,3/4-y
1/4-x,+z,1/4-y
3/4-x,1/2+z,1/4-y
3/4-x,+z,3/4-y
1/4+z,1/2-y,3/4+x
1/4+z,-y,1/4+x
3/4+z,1/2-y,1/4+x
3/4+z,-y,3/4+x
1/4-y,1/2+x,3/4-z
1/4-y,+x,1/4-z
3/4-y,1/2+x,1/4-z
3/4-y,+x,3/4-z
1/4+x,1/2-z,3/4+y
1/4+x,-z,1/4+y
3/4+x,1/2-z,1/4+y
3/4+x,-z,3/4+y
1/4-z,1/2+y,3/4-x
1/4-z,+y,1/4-x
3/4-z,1/2+y,1/4-x
3/4-z,+y,3/4-x
1/4+y,1/2-x,3/4+z
1/4+y,-x,1/4+z
3/4+y,1/2-x,1/4+z
3/4+y,-x,3/4+z
3/4-x,3/4-z,y
3/4-x,1/4-z,1/2+y
1/4-x,3/4-z,1/2+y
1/4-x,1/4-z,y
3/4+z,3/4+y,-x
3/4+z,1/4+y,1/2-x
1/4+z,3/4+y,1/2-x
1/4+z,1/4+y,-x
3/4-y,3/4-x,z
3/4-y,1/4-x,1/2+z
1/4-y,3/4-x,1/2+z
1/4-y,1/4-x,z
3/4+x,3/4+z,-y
3/4+x,1/4+z,1/2-y
1/4+x,3/4+z,1/2-y
1/4+x,1/4+z,-y
3/4-z,3/4-y,x
3/4-z,1/4-y,1/2+x
1/4-z,3/4-y,1/2+x
1/4-z,1/4-y,x
3/4+y,3/4+x,-z
3/4+y,1/4+x,1/2-z
1/4+y,3/4+x,1/2-z
1/4+y,1/4+x,-z
-z,-x,-y
-z,1/2-x,1/2-y
1/2-z,-x,1/2-y
1/2-z,1/2-x,-y
y,z,x
y,1/2+z,1/2+x
1/2+y,z,1/2+x
1/2+y,1/2+z,x
-x,-y,-z
-x,1/2-y,1/2-z
1/2-x,-y,1/2-z
1/2-x,1/2-y,-z
z,x,y
z,1/2+x,1/2+y
1/2+z,x,1/2+y
1/2+z,1/2+x,y
-y,-z,-x
-y,1/2-z,1/2-x
1/2-y,-z,1/2-x
1/2-y,1/2-z,-x

loop_
_atom_site_aniso_label
_atom_site_aniso_U_11
_atom_site_aniso_U_22
_atom_site_aniso_U_33
_atom_site_aniso_U_12
_atom_site_aniso_U_13
_atom_site_aniso_U_23
MgT 0.01091 0.01091 0.01091 0.00000 0.00000 0.00000
FeT 0.01091 0.01091 0.01091 0.00000 0.00000 0.00000
MgM 0.00835 0.00835 0.00835 -0.00079 -0.00079 -0.00079
FeM 0.00835 0.00835 0.00835 -0.00079 -0.00079 -0.00079
TiM 0.00835 0.00835 0.00835 -0.00079 -0.00079 -0.00079
O 0.01360 0.01360 0.01360 -0.00284 -0.00284 -0.00284

loop_
_atom_site_label
_atom_site_fract_x
_atom_site_fract_y
_atom_site_fract_z
_atom_site_occupancy
_atom_site_U_iso_or_equiv
MgT 0.12500 0.12500 0.12500 0.28000 0.01091
FeT 0.12500 0.12500 0.12500 0.72000 0.01091
MgM 0.50000 0.50000 0.50000 0.25500 0.00835
FeM 0.50000 0.50000 0.50000 0.25400 0.00835
TiM 0.50000 0.50000 0.50000 0.49000 0.00835
O 0.26097 0.26097 0.26097 1.00000 0.01360

loop_
_cod_related_entry_id
_cod_related_entry_database
_cod_related_entry_code
1 AMCSD 0020136
